data_7215241
loop_
_publ_author_name
'Chen, Jing-Huo'
'Liu, Ya-Mei'
'Zhang, Jin-Xue'
'Zhu, Yan-Yan'
'Tang, Ming-Sheng'
'Ng, Seik Weng'
'Yang, Guang'

_publ_section_title
;
 Halogen-involving weak interactions manifested in the crystal structures
 of silver(i) or gold(i) 4-halogenated-3,5-diphenylpyrazolato trimers
;
_journal_issue 23
_journal_name_full CrystEngComm
_journal_page_first 4987
_journal_paper_doi 10.1039/c4ce00029c
_journal_volume 16
_journal_year 2014
_chemical_formula_sum 'C46 H32 Au3 Cl5 N6'
_chemical_formula_weight 1436.93
_chemical_name_systematic
; 
 ? 
;
_space_group_IT_number 15
_symmetry_cell_setting monoclinic
_symmetry_space_group_name_Hall '-C 2yc'
_symmetry_space_group_name_H-M 'C 1 2/c 1'
_atom_sites_solution_hydrogens geom
_atom_sites_solution_primary direct
_atom_sites_solution_secondary difmap
_audit_creation_method SHELXL-97
_cell_angle_alpha 90.00
_cell_angle_beta 98.081(2)
_cell_angle_gamma 90.00
_cell_formula_units_Z 8
_cell_length_a 29.9358(6)
_cell_length_b 17.0500(4)
_cell_length_c 17.3679(6)
_cell_measurement_reflns_used 4517
_cell_measurement_temperature 298(2)
_cell_measurement_theta_max 29.1379
_cell_measurement_theta_min 2.9146
_cell_volume 8776.6(4)
_computing_structure_refinement 'SHELXL-97 (Sheldrick, 1997)'
_computing_structure_solution 'SHELXS-97 (Sheldrick, 1990)'
_diffrn_ambient_temperature 298(2)
_diffrn_detector_area_resol_mean 16.2312
_diffrn_measured_fraction_theta_full 0.998
_diffrn_measured_fraction_theta_max 0.998
_diffrn_measurement_device_type 'Xcalibur, Eos, Gemini'
_diffrn_measurement_method '\w scans'
_diffrn_radiation_monochromator graphite
_diffrn_radiation_source 'Enhance (Mo) X-ray Source'
_diffrn_radiation_type MoK\a
_diffrn_radiation_wavelength 0.71073
_diffrn_reflns_av_R_equivalents 0.0488
_diffrn_reflns_av_sigmaI/netI 0.0765
_diffrn_reflns_limit_h_max 34
_diffrn_reflns_limit_h_min -34
_diffrn_reflns_limit_k_max 17
_diffrn_reflns_limit_k_min -19
_diffrn_reflns_limit_l_max 20
_diffrn_reflns_limit_l_min -20
_diffrn_reflns_number 16008
_diffrn_reflns_theta_full 24.51
_diffrn_reflns_theta_max 24.51
_diffrn_reflns_theta_min 2.92
_exptl_absorpt_coefficient_mu 10.351
_exptl_absorpt_correction_T_max 1.00000
_exptl_absorpt_correction_T_min 0.88196
_exptl_absorpt_correction_type multi-scan
_exptl_absorpt_process_details
;
CrysAlisPro, Agilent Technologies,
Version 1.171.36.21 (release 14-08-2012 CrysAlis171 .NET)
(compiled Sep 14 2012,17:21:16)
Empirical absorption correction using spherical harmonics,
 implemented in SCALE3 ABSPACK scaling algorithm.
;
_exptl_crystal_colour colorless
_exptl_crystal_density_diffrn 2.175
_exptl_crystal_density_method 'not measured'
_exptl_crystal_description prism
_exptl_crystal_F_000 5376
_exptl_crystal_size_max 0.25
_exptl_crystal_size_mid 0.24
_exptl_crystal_size_min 0.23
_refine_diff_density_max 0.811
_refine_diff_density_min -0.888
_refine_diff_density_rms 0.236
_refine_ls_extinction_method none
_refine_ls_goodness_of_fit_ref 0.991
_refine_ls_hydrogen_treatment constr
_refine_ls_matrix_type full
_refine_ls_number_parameters 541
_refine_ls_number_reflns 7289
_refine_ls_number_restraints 0
_refine_ls_restrained_S_all 0.991
_refine_ls_R_factor_all 0.0681
_refine_ls_R_factor_gt 0.0410
_refine_ls_shift/su_max 0.001
_refine_ls_shift/su_mean 0.000
_refine_ls_structure_factor_coef Fsqd
_refine_ls_weighting_details 'calc w=1/[\s^2^(Fo^2^)+(0.0132P)^2^+0.0000P] where P=(Fo^2^+2Fc^2^)/3'
_refine_ls_weighting_scheme calc
_refine_ls_wR_factor_gt 0.0600
_refine_ls_wR_factor_ref 0.0670
_reflns_number_gt 5402
_reflns_number_total 7289
_reflns_threshold_expression >2sigma(I)
_cod_data_source_file c4ce00029c2.cif
_cod_data_source_block Au-ClPh2pz-CH2Cl2
_cod_depositor_comments 'Adding full bibliography for 7215236--7215242.cif.'
_cod_original_sg_symbol_H-M C2/c
_cod_database_code 7215241

loop_
_symmetry_equiv_pos_as_xyz
'x, y, z'
'-x, y, -z+1/2'
'x+1/2, y+1/2, z'
'-x+1/2, y+1/2, -z+1/2'
'-x, -y, -z'
'x, -y, z-1/2'
'-x+1/2, -y+1/2, -z'
'x+1/2, -y+1/2, z-1/2'

loop_
_atom_site_label
_atom_site_type_symbol
_atom_site_fract_x
_atom_site_fract_y
_atom_site_fract_z
_atom_site_U_iso_or_equiv
_atom_site_adp_type
_atom_site_occupancy
_atom_site_symmetry_multiplicity
_atom_site_calc_flag
_atom_site_refinement_flags
Au1 Au 0.376305(10) 0.31994(2) 0.11149(2) 0.02990(11) Uani 1 1 d .
Au2 Au 0.418918(10) 0.13865(2) 0.11855(2) 0.03056(11) Uani 1 1 d .
Au3 Au 0.489101(10) 0.29314(2) 0.12243(2) 0.03122(11) Uani 1 1 d .
N1 N 0.3357(2) 0.2271(4) 0.1170(4) 0.034(2) Uani 1 1 d .
N2 N 0.3523(2) 0.1536(4) 0.1133(4) 0.0304(19) Uani 1 1 d .
N3 N 0.4859(2) 0.1233(4) 0.1255(4) 0.0308(19) Uani 1 1 d .
N4 N 0.5146(2) 0.1847(4) 0.1256(4) 0.0326(19) Uani 1 1 d .
N5 N 0.4627(2) 0.4014(4) 0.1185(4) 0.0277(18) Uani 1 1 d .
N6 N 0.4172(2) 0.4131(4) 0.1096(4) 0.0302(19) Uani 1 1 d .
C1 C 0.2802(3) 0.3571(6) 0.1776(5) 0.033(2) Uani 1 1 d .
H11 H 0.3084 0.3533 0.2078 0.039 Uiso 1 1 calc R
C2 C 0.2558(3) 0.4247(6) 0.1800(6) 0.042(3) Uani 1 1 d .
H15 H 0.2669 0.4663 0.2116 0.051 Uiso 1 1 calc R
C3 C 0.2132(3) 0.4298(6) 0.1337(7) 0.052(3) Uani 1 1 d .
H1S H 0.1968 0.4761 0.1326 0.063 Uiso 1 1 calc R
C4 C 0.1961(3) 0.3672(7) 0.0904(6) 0.048(3) Uani 1 1 d .
H1N H 0.1671 0.3699 0.0627 0.058 Uiso 1 1 calc R
C5 C 0.2213(3) 0.3001(6) 0.0873(5) 0.043(3) Uani 1 1 d .
H2 H 0.2100 0.2585 0.0559 0.051 Uiso 1 1 calc R
C6 C 0.2641(2) 0.2945(5) 0.1312(5) 0.029(2) Uani 1 1 d .
C7 C 0.2913(2) 0.2245(5) 0.1258(5) 0.028(2) Uani 1 1 d .
C8 C 0.2798(3) 0.1445(6) 0.1265(5) 0.034(2) Uani 1 1 d .
C9 C 0.3193(3) 0.0998(5) 0.1196(5) 0.028(2) Uani 1 1 d .
C10 C 0.3232(2) 0.0163(5) 0.1116(6) 0.030(2) Uani 1 1 d .
C11 C 0.3046(3) -0.0349(6) 0.1600(6) 0.044(3) Uani 1 1 d .
H1B H 0.2915 -0.0153 0.2014 0.053 Uiso 1 1 calc R
C12 C 0.3054(3) -0.1142(7) 0.1476(7) 0.055(3) Uani 1 1 d .
H1Q H 0.2929 -0.1476 0.1811 0.066 Uiso 1 1 calc R
C13 C 0.3239(4) -0.1451(7) 0.0874(8) 0.062(4) Uani 1 1 d .
H1R H 0.3235 -0.1991 0.0794 0.074 Uiso 1 1 calc R
C14 C 0.3432(3) -0.0966(7) 0.0384(6) 0.051(3) Uani 1 1 d .
H1J H 0.3560 -0.1176 -0.0029 0.061 Uiso 1 1 calc R
C15 C 0.3437(3) -0.0166(6) 0.0505(5) 0.036(2) Uani 1 1 d .
H14 H 0.3577 0.0160 0.0182 0.044 Uiso 1 1 calc R
C16 C 0.4542(3) -0.0333(6) 0.1804(5) 0.032(2) Uani 1 1 d .
H1F H 0.4469 0.0073 0.2121 0.038 Uiso 1 1 calc R
C17 C 0.4334(3) -0.1050(6) 0.1821(6) 0.046(3) Uani 1 1 d .
H1L H 0.4123 -0.1133 0.2157 0.056 Uiso 1 1 calc R
C18 C 0.4439(3) -0.1649(6) 0.1341(7) 0.059(3) Uani 1 1 d .
H1O H 0.4293 -0.2130 0.1348 0.071 Uiso 1 1 calc R
C19 C 0.4758(3) -0.1538(7) 0.0853(7) 0.063(4) Uani 1 1 d .
H1P H 0.4832 -0.1945 0.0538 0.076 Uiso 1 1 calc R
C20 C 0.4969(3) -0.0820(6) 0.0835(5) 0.038(3) Uani 1 1 d .
H6 H 0.5183 -0.0740 0.0504 0.046 Uiso 1 1 calc R
C21 C 0.4861(3) -0.0220(6) 0.1309(6) 0.034(2) Uani 1 1 d .
C22 C 0.5092(3) 0.0544(5) 0.1301(5) 0.033(2) Uani 1 1 d .
C23 C 0.5544(3) 0.0749(6) 0.1311(5) 0.036(2) Uani 1 1 d .
C24 C 0.5577(2) 0.1563(5) 0.1275(5) 0.032(2) Uani 1 1 d .
C25 C 0.5975(3) 0.2045(5) 0.1234(5) 0.031(2) Uani 1 1 d .
C26 C 0.6375(3) 0.1894(6) 0.1698(6) 0.043(3) Uani 1 1 d .
H10 H 0.6385 0.1505 0.2076 0.052 Uiso 1 1 calc R
C27 C 0.6764(3) 0.2303(8) 0.1619(7) 0.062(4) Uani 1 1 d .
H1U H 0.7033 0.2183 0.1935 0.075 Uiso 1 1 calc R
C28 C 0.6752(3) 0.2885(7) 0.1076(7) 0.059(3) Uani 1 1 d .
H1V H 0.7014 0.3158 0.1018 0.071 Uiso 1 1 calc R
C29 C 0.6348(3) 0.3072(6) 0.0608(6) 0.047(3) Uani 1 1 d .
H1G H 0.6335 0.3476 0.0246 0.057 Uiso 1 1 calc R
C30 C 0.5970(3) 0.2646(6) 0.0695(5) 0.040(3) Uani 1 1 d .
H1C H 0.5701 0.2764 0.0381 0.048 Uiso 1 1 calc R
C31 C 0.5594(3) 0.4331(6) 0.1895(5) 0.036(2) Uani 1 1 d .
H4 H 0.5459 0.3968 0.2188 0.043 Uiso 1 1 calc R
C32 C 0.6057(3) 0.4420(7) 0.1980(6) 0.049(3) Uani 1 1 d .
H1M H 0.6238 0.4110 0.2337 0.059 Uiso 1 1 calc R
C33 C 0.6252(3) 0.4950(7) 0.1553(7) 0.061(4) Uani 1 1 d .
H16 H 0.6564 0.4996 0.1622 0.073 Uiso 1 1 calc R
C34 C 0.5997(3) 0.5421(7) 0.1021(7) 0.059(3) Uani 1 1 d .
H1H H 0.6135 0.5789 0.0737 0.071 Uiso 1 1 calc R
C35 C 0.5537(3) 0.5344(5) 0.0911(6) 0.042(3) Uani 1 1 d .
H3 H 0.5363 0.5651 0.0541 0.050 Uiso 1 1 calc R
C36 C 0.5333(3) 0.4817(5) 0.1342(5) 0.031(2) Uani 1 1 d .
C37 C 0.4831(3) 0.4727(5) 0.1236(5) 0.031(2) Uani 1 1 d .
C38 C 0.4503(3) 0.5295(5) 0.1197(5) 0.032(2) Uani 1 1 d .
C39 C 0.4080(3) 0.4902(6) 0.1096(6) 0.036(2) Uani 1 1 d .
C40 C 0.3624(3) 0.5256(6) 0.1001(5) 0.033(2) Uani 1 1 d .
C41 C 0.3525(3) 0.5856(6) 0.1472(6) 0.045(3) Uani 1 1 d .
H1K H 0.3744 0.6027 0.1870 0.055 Uiso 1 1 calc R
C42 C 0.3111(3) 0.6209(6) 0.1369(7) 0.057(3) Uani 1 1 d .
H17 H 0.3049 0.6609 0.1702 0.068 Uiso 1 1 calc R
C43 C 0.2785(3) 0.5976(6) 0.0777(7) 0.051(3) Uani 1 1 d .
H18 H 0.2509 0.6235 0.0687 0.061 Uiso 1 1 calc R
C44 C 0.2874(3) 0.5355(6) 0.0320(6) 0.048(3) Uani 1 1 d .
H1I H 0.2648 0.5179 -0.0066 0.058 Uiso 1 1 calc R
C45 C 0.3288(3) 0.4982(6) 0.0415(5) 0.040(3) Uani 1 1 d .
H1A H 0.3342 0.4562 0.0100 0.048 Uiso 1 1 calc R
C46 C 0.4238(3) 0.2547(9) 0.8400(7) 0.105(5) Uani 1 1 d .
H1T1 H 0.4392 0.3031 0.8306 0.125 Uiso 1 1 calc R
H1T2 H 0.4415 0.2113 0.8245 0.125 Uiso 1 1 calc R
Cl1 Cl 0.22806(7) 0.10860(16) 0.13910(17) 0.0557(8) Uani 1 1 d .
Cl2 Cl 0.59805(7) 0.00901(15) 0.13474(17) 0.0533(8) Uani 1 1 d .
Cl3 Cl 0.45851(8) 0.62820(15) 0.1232(2) 0.0641(9) Uani 1 1 d .
Cl4 Cl 0.41927(11) 0.2466(2) 0.94256(19) 0.0943(12) Uani 1 1 d .
Cl5 Cl 0.37224(10) 0.2540(2) 0.7863(2) 0.0964(12) Uani 1 1 d .

loop_
_atom_site_aniso_label
_atom_site_aniso_U_11
_atom_site_aniso_U_22
_atom_site_aniso_U_33
_atom_site_aniso_U_23
_atom_site_aniso_U_13
_atom_site_aniso_U_12
Au1 0.02292(17) 0.0251(2) 0.0422(2) -0.00323(19) 0.00643(15) -0.00297(17)
Au2 0.02068(17) 0.0271(2) 0.0444(3) 0.00051(19) 0.00641(15) 0.00066(16)
Au3 0.02397(18) 0.0238(2) 0.0461(3) 0.00012(19) 0.00568(15) 0.00092(17)
N1 0.017(4) 0.031(5) 0.052(6) 0.004(4) 0.002(3) -0.003(4)
N2 0.019(4) 0.028(5) 0.044(5) 0.003(4) 0.003(3) 0.000(4)
N3 0.021(4) 0.024(5) 0.048(5) 0.000(4) 0.006(3) 0.002(4)
N4 0.020(4) 0.017(4) 0.061(6) 0.005(4) 0.007(3) 0.001(4)
N5 0.025(4) 0.021(4) 0.038(5) 0.000(4) 0.007(3) 0.013(4)
N6 0.017(4) 0.023(5) 0.049(5) -0.002(4) 0.001(3) 0.001(4)
C1 0.022(4) 0.044(7) 0.034(6) -0.007(5) 0.012(4) 0.004(5)
C2 0.045(6) 0.033(6) 0.055(7) -0.016(5) 0.023(5) -0.002(5)
C3 0.050(6) 0.035(7) 0.076(9) 0.009(6) 0.020(6) 0.030(6)
C4 0.032(5) 0.067(9) 0.046(7) 0.002(6) 0.009(5) 0.016(6)
C5 0.027(5) 0.060(8) 0.037(6) -0.004(5) -0.007(4) 0.006(5)
C6 0.024(4) 0.027(6) 0.037(6) -0.006(5) 0.010(4) 0.009(4)
C7 0.021(4) 0.027(6) 0.037(6) 0.007(5) 0.011(4) -0.004(4)
C8 0.022(4) 0.034(6) 0.049(7) 0.000(5) 0.015(4) -0.001(4)
C9 0.027(5) 0.023(5) 0.035(6) -0.001(5) 0.006(4) -0.004(5)
C10 0.013(4) 0.025(6) 0.048(7) 0.001(5) -0.006(4) -0.007(4)
C11 0.044(6) 0.042(7) 0.048(7) 0.004(6) 0.015(5) -0.015(6)
C12 0.053(7) 0.036(7) 0.079(10) 0.024(7) 0.015(6) -0.008(6)
C13 0.061(7) 0.036(8) 0.080(10) -0.002(7) -0.016(7) -0.004(6)
C14 0.054(6) 0.048(8) 0.049(8) -0.004(6) 0.007(5) 0.005(6)
C15 0.036(5) 0.036(7) 0.035(6) 0.006(5) -0.003(4) -0.003(5)
C16 0.029(5) 0.033(6) 0.032(6) -0.001(5) -0.001(4) 0.000(5)
C17 0.037(5) 0.042(7) 0.060(8) 0.006(6) 0.005(5) 0.000(6)
C18 0.050(7) 0.025(7) 0.097(11) 0.014(7) -0.008(7) -0.003(6)
C19 0.048(7) 0.038(8) 0.102(11) -0.023(7) 0.003(7) 0.012(6)
C20 0.037(5) 0.043(7) 0.035(6) -0.003(5) 0.008(4) -0.003(5)
C21 0.029(5) 0.027(6) 0.045(7) -0.007(5) 0.002(4) 0.004(5)
C22 0.031(5) 0.022(6) 0.049(7) 0.011(5) 0.011(4) 0.004(5)
C23 0.029(5) 0.033(6) 0.045(7) 0.002(5) 0.008(4) 0.008(5)
C24 0.017(4) 0.031(6) 0.047(7) 0.004(5) 0.004(4) 0.004(4)
C25 0.026(5) 0.030(6) 0.039(6) 0.008(5) 0.016(4) -0.005(4)
C26 0.028(5) 0.057(8) 0.044(7) 0.002(6) 0.002(4) -0.001(5)
C27 0.034(6) 0.089(11) 0.062(9) -0.013(8) 0.001(5) -0.012(6)
C28 0.040(6) 0.071(9) 0.070(9) -0.025(7) 0.018(6) -0.034(6)
C29 0.052(6) 0.049(8) 0.043(7) 0.001(6) 0.017(5) -0.019(6)
C30 0.032(5) 0.045(7) 0.043(7) -0.009(5) 0.007(4) -0.011(5)
C31 0.028(5) 0.051(7) 0.028(6) 0.005(5) 0.001(4) -0.006(5)
C32 0.025(5) 0.068(9) 0.051(7) 0.005(6) -0.004(5) 0.008(5)
C33 0.022(5) 0.078(10) 0.084(10) -0.011(8) 0.014(6) -0.018(6)
C34 0.034(6) 0.074(9) 0.073(9) 0.002(7) 0.021(6) -0.005(6)
C35 0.047(6) 0.021(6) 0.058(8) 0.001(5) 0.007(5) 0.001(5)
C36 0.034(5) 0.019(5) 0.041(6) -0.007(5) 0.007(4) -0.002(5)
C37 0.036(5) 0.025(6) 0.034(6) 0.000(5) 0.013(4) -0.015(5)
C38 0.026(5) 0.020(5) 0.052(7) 0.005(5) 0.006(4) 0.000(4)
C39 0.027(5) 0.033(6) 0.049(7) -0.004(5) 0.005(4) -0.003(5)
C40 0.023(5) 0.032(6) 0.045(7) 0.007(5) 0.005(4) 0.000(5)
C41 0.046(6) 0.032(6) 0.058(8) -0.015(6) 0.005(5) 0.000(5)
C42 0.052(6) 0.046(8) 0.073(9) -0.020(6) 0.009(6) 0.019(6)
C43 0.037(6) 0.042(7) 0.072(9) 0.014(6) 0.004(6) 0.012(6)
C44 0.029(5) 0.060(8) 0.054(8) -0.005(6) 0.001(5) 0.013(5)
C45 0.039(5) 0.037(7) 0.043(7) -0.001(5) 0.001(5) -0.004(5)
C46 0.069(8) 0.147(15) 0.095(12) -0.067(11) 0.002(7) 0.030(9)
Cl1 0.0300(12) 0.0458(18) 0.096(2) -0.0030(16) 0.0242(13) -0.0146(12)
Cl2 0.0341(13) 0.0421(17) 0.086(2) 0.0118(16) 0.0172(13) 0.0182(13)
Cl3 0.0456(15) 0.0221(15) 0.122(3) 0.0014(16) 0.0027(16) -0.0028(13)
Cl4 0.113(2) 0.115(3) 0.053(2) -0.003(2) 0.0048(19) 0.014(2)
Cl5 0.089(2) 0.114(3) 0.081(3) 0.004(2) -0.0054(19) 0.015(2)

loop_
_atom_type_symbol
_atom_type_description
_atom_type_scat_dispersion_real
_atom_type_scat_dispersion_imag
_atom_type_scat_source
C C 0.0033 0.0016 'International Tables Vol C Tables 4.2.6.8 and 6.1.1.4'
H H 0.0000 0.0000 'International Tables Vol C Tables 4.2.6.8 and 6.1.1.4'
N N 0.0061 0.0033 'International Tables Vol C Tables 4.2.6.8 and 6.1.1.4'
Cl Cl 0.1484 0.1585 'International Tables Vol C Tables 4.2.6.8 and 6.1.1.4'
Au Au -2.0133 8.8022 'International Tables Vol C Tables 4.2.6.8 and 6.1.1.4'

loop_
_geom_angle_atom_site_label_1
_geom_angle_atom_site_label_2
_geom_angle_atom_site_label_3
_geom_angle
N1 Au1 N6 178.2(3)
N1 Au1 Au2 59.9(2)
N6 Au1 Au2 120.14(19)
N2 Au2 N3 179.2(3)
N2 Au2 Au1 60.4(2)
N3 Au2 Au1 119.7(2)
N2 Au2 Au3 121.1(2)
N3 Au2 Au3 59.0(2)
Au1 Au2 Au3 60.677(10)
N4 Au3 N5 179.2(3)
N4 Au3 Au2 60.74(18)
N5 Au3 Au2 118.52(19)
N2 N1 C7 110.3(7)
N2 N1 Au1 119.9(5)
C7 N1 Au1 129.8(6)
N1 N2 C9 110.1(6)
N1 N2 Au2 119.1(5)
C9 N2 Au2 129.7(6)
N4 N3 C22 110.3(6)
N4 N3 Au2 121.8(5)
C22 N3 Au2 127.9(6)
N3 N4 C24 108.7(7)
N3 N4 Au3 118.4(5)
C24 N4 Au3 132.9(6)
C37 N5 N6 108.1(7)
C37 N5 Au3 130.5(6)
N6 N5 Au3 121.4(5)
C39 N6 N5 110.1(7)
C39 N6 Au1 130.5(5)
N5 N6 Au1 118.9(5)
C2 C1 C6 121.5(8)
C1 C2 C3 118.6(9)
C4 C3 C2 120.4(9)
C3 C4 C5 120.3(8)
C4 C5 C6 120.1(9)
C1 C6 C5 118.9(8)
C1 C6 C7 121.2(7)
C5 C6 C7 119.9(8)
N1 C7 C8 106.0(8)
N1 C7 C6 123.1(8)
C8 C7 C6 130.9(7)
C7 C8 C9 108.2(7)
C7 C8 Cl1 125.1(7)
C9 C8 Cl1 126.6(7)
N2 C9 C8 105.4(8)
N2 C9 C10 126.1(8)
C8 C9 C10 128.2(8)
C11 C10 C15 117.3(9)
C11 C10 C9 121.4(9)
C15 C10 C9 121.1(9)
C12 C11 C10 120.7(10)
C13 C12 C11 121.5(11)
C12 C13 C14 119.8(11)
C13 C14 C15 119.9(11)
C14 C15 C10 120.7(10)
C17 C16 C21 119.4(9)
C16 C17 C18 120.2(10)
C19 C18 C17 120.3(11)
C18 C19 C20 119.7(11)
C21 C20 C19 119.9(10)
C20 C21 C16 120.4(9)
C20 C21 C22 120.0(9)
C16 C21 C22 119.6(9)
N3 C22 C23 105.7(8)
N3 C22 C21 121.7(7)
C23 C22 C21 132.6(8)
C24 C23 C22 108.9(8)
C24 C23 Cl2 126.5(7)
C22 C23 Cl2 124.5(8)
N4 C24 C23 106.3(7)
N4 C24 C25 124.8(8)
C23 C24 C25 128.8(8)
C26 C25 C30 117.4(8)
C26 C25 C24 121.2(8)
C30 C25 C24 121.3(8)
C25 C26 C27 121.8(10)
C28 C27 C26 119.7(10)
C27 C28 C29 120.2(9)
C30 C29 C28 118.4(10)
C29 C30 C25 122.5(8)
C32 C31 C36 117.2(9)
C33 C32 C31 121.3(9)
C32 C33 C34 121.2(9)
C35 C34 C33 119.4(10)
C36 C35 C34 120.3(10)
C35 C36 C31 120.6(8)
C35 C36 C37 121.2(8)
C31 C36 C37 118.2(8)
N5 C37 C38 108.3(7)
N5 C37 C36 122.4(8)
C38 C37 C36 129.2(8)
C37 C38 C39 107.0(8)
C37 C38 Cl3 126.6(6)
C39 C38 Cl3 126.4(7)
N6 C39 C38 106.5(7)
N6 C39 C40 125.7(8)
C38 C39 C40 127.8(8)
C41 C40 C45 119.2(8)
C41 C40 C39 120.8(8)
C45 C40 C39 120.0(9)
C40 C41 C42 121.3(9)
C41 C42 C43 120.4(10)
C42 C43 C44 118.8(9)
C43 C44 C45 121.9(9)
C44 C45 C40 118.2(9)
Cl5 C46 Cl4 110.8(7)

loop_
_geom_bond_atom_site_label_1
_geom_bond_atom_site_label_2
_geom_bond_distance
Au1 N1 2.006(7)
Au1 N6 2.007(7)
Au1 Au2 3.3396(5)
Au2 N2 1.999(6)
Au2 N3 2.009(6)
Au2 Au3 3.3642(5)
Au3 N4 1.997(7)
Au3 N5 2.006(7)
N1 N2 1.353(9)
N1 C7 1.361(9)
N2 C9 1.365(10)
N3 N4 1.355(8)
N3 C22 1.364(10)
N4 C24 1.374(9)
N5 C37 1.359(10)
N5 N6 1.363(8)
N6 C39 1.343(10)
C1 C2 1.368(11)
C1 C6 1.383(11)
C2 C3 1.410(12)
C3 C4 1.364(13)
C4 C5 1.377(12)
C5 C6 1.398(10)
C6 C7 1.455(11)
C7 C8 1.407(11)
C8 C9 1.426(11)
C8 Cl1 1.709(8)
C9 C10 1.436(11)
C10 C11 1.383(12)
C10 C15 1.413(12)
C11 C12 1.370(13)
C12 C13 1.356(15)
C13 C14 1.372(14)
C14 C15 1.380(13)
C16 C17 1.373(12)
C16 C21 1.386(12)
C17 C18 1.382(14)
C18 C19 1.377(15)
C19 C20 1.380(13)
C20 C21 1.379(12)
C21 C22 1.475(12)
C22 C23 1.396(11)
C23 C24 1.392(12)
C23 Cl2 1.718(9)
C24 C25 1.457(11)
C25 C26 1.372(10)
C25 C30 1.387(12)
C26 C27 1.380(13)
C27 C28 1.366(14)
C28 C29 1.397(13)
C29 C30 1.370(11)
C31 C32 1.381(10)
C31 C36 1.416(11)
C32 C33 1.352(13)
C33 C34 1.372(14)
C34 C35 1.369(11)
C35 C36 1.367(12)
C36 C37 1.496(10)
C37 C38 1.374(11)
C38 C39 1.420(11)
C38 Cl3 1.701(9)
C39 C40 1.483(11)
C40 C41 1.367(12)
C40 C45 1.406(11)
C41 C42 1.368(11)
C42 C43 1.371(12)
C43 C44 1.372(13)
C44 C45 1.381(11)
C46 Cl5 1.687(10)
C46 Cl4 1.811(13)
